data_4518889
loop_
_publ_author_name
'Nabiyeva, Tomiris'
'Roufosse, Basile'
'Odachowski, Matylda'
'Baumgartner, Judith'
'Marschner, Christoph'
'Verma, Akalesh Kumar'
'Blom, Burgert'

_publ_section_title
;
 Osmium Arene Germyl, Stannyl, Germanate, and Stannate Complexes as
 Anticancer Agents
;
_journal_name_full 'ACS Omega'
_journal_paper_doi 10.1021/acsomega.1c02665
_journal_year 2021
_chemical_formula_sum 'C24 H21 Cl4 Ge Os P'
_chemical_formula_weight 744.97
_space_group_IT_number 14
_space_group_name_Hall '-P 2yn'
_space_group_name_H-M_alt 'P 1 21/n 1'
_symmetry_cell_setting monoclinic
_symmetry_space_group_name_H-M 'P 1 21/n 1'
_atom_sites_solution_hydrogens geom
_atom_sites_solution_primary direct
_atom_sites_solution_secondary difmap
_audit_creation_method SHELXL-97
_cell_angle_alpha 90.00
_cell_angle_beta 104.530(3)
_cell_angle_gamma 90.00
_cell_formula_units_Z 4
_cell_length_a 9.3100(17)
_cell_length_b 20.888(4)
_cell_length_c 14.114(3)
_cell_measurement_reflns_used 11709
_cell_measurement_temperature 100(2)
_cell_measurement_theta_max 52.527
_cell_measurement_theta_min 4.740
_cell_volume 2656.9(9)
_computing_cell_refinement 'Bruker XSCANS'
_computing_data_collection 'Bruker XSCANS'
_computing_data_reduction 'Bruker SHELXTL'
_computing_molecular_graphics 'Bruker SHELXTL'
_computing_publication_material 'Bruker SHELXTL'
_computing_structure_refinement 'SHELXL-97 (Sheldrick, 1997)'
_computing_structure_solution 'SHELXS-97 (Sheldrick, 1990)'
_diffrn_ambient_temperature 100(2)
_diffrn_measured_fraction_theta_full 0.996
_diffrn_measured_fraction_theta_max 0.996
_diffrn_measurement_device_type 'SMART APEX'
_diffrn_measurement_method '\w scans'
_diffrn_radiation_monochromator graphite
_diffrn_radiation_source 'fine-focus sealed tube'
_diffrn_radiation_type MoK\a
_diffrn_radiation_wavelength 0.71073
_diffrn_reflns_av_R_equivalents 0.0410
_diffrn_reflns_av_sigmaI/netI 0.0372
_diffrn_reflns_limit_h_max 11
_diffrn_reflns_limit_h_min -11
_diffrn_reflns_limit_k_max 25
_diffrn_reflns_limit_k_min -26
_diffrn_reflns_limit_l_max 17
_diffrn_reflns_limit_l_min -17
_diffrn_reflns_number 20732
_diffrn_reflns_theta_full 26.37
_diffrn_reflns_theta_max 26.37
_diffrn_reflns_theta_min 1.78
_exptl_absorpt_coefficient_mu 6.382
_exptl_absorpt_correction_T_max 0.4283
_exptl_absorpt_correction_T_min 0.3096
_exptl_absorpt_correction_type multi-scan
_exptl_absorpt_process_details SADABS
_exptl_crystal_colour yellow
_exptl_crystal_density_diffrn 1.862
_exptl_crystal_density_method 'not measured'
_exptl_crystal_description blocks
_exptl_crystal_F_000 1424
_exptl_crystal_size_max 0.24
_exptl_crystal_size_mid 0.18
_exptl_crystal_size_min 0.16
_refine_diff_density_max 3.631
_refine_diff_density_min -2.946
_refine_diff_density_rms 0.225
_refine_ls_extinction_method none
_refine_ls_goodness_of_fit_ref 1.336
_refine_ls_hydrogen_treatment constr
_refine_ls_matrix_type full
_refine_ls_number_parameters 280
_refine_ls_number_reflns 5419
_refine_ls_number_restraints 0
_refine_ls_restrained_S_all 1.336
_refine_ls_R_factor_all 0.0752
_refine_ls_R_factor_gt 0.0716
_refine_ls_shift/su_max 0.001
_refine_ls_shift/su_mean 0.000
_refine_ls_structure_factor_coef Fsqd
_refine_ls_weighting_details 'calc w=1/[\s^2^(Fo^2^)+(0.0143P)^2^+56.3815P] where P=(Fo^2^+2Fc^2^)/3'
_refine_ls_weighting_scheme calc
_refine_ls_wR_factor_gt 0.1328
_refine_ls_wR_factor_ref 0.1341
_reflns_number_gt 5249
_reflns_number_total 5419
_reflns_threshold_expression >2sigma(I)
_cod_data_source_file ao1c02665_si_002.cif
_cod_data_source_block 9_1321j
_cod_original_cell_volume 2657.0(8)
_cod_original_sg_symbol_H-M P2(1)/n
_cod_database_code 4518889
_platon_squeeze_void_probe_radius 1.20

loop_
_symmetry_equiv_pos_as_xyz
'x, y, z'
'-x+1/2, y+1/2, -z+1/2'
'-x, -y, -z'
'x-1/2, -y-1/2, z-1/2'

loop_
_atom_site_label
_atom_site_type_symbol
_atom_site_fract_x
_atom_site_fract_y
_atom_site_fract_z
_atom_site_U_iso_or_equiv
_atom_site_adp_type
_atom_site_occupancy
_atom_site_symmetry_multiplicity
_atom_site_calc_flag
_atom_site_refinement_flags
_atom_site_disorder_assembly
_atom_site_disorder_group
Os1 Os 0.94570(4) 0.311972(19) 0.52605(3) 0.01884(12) Uani 1 1 d . . .
Ge2 Ge 1.03930(11) 0.39774(5) 0.64375(8) 0.0188(2) Uani 1 1 d . . .
P1 P 0.7170(3) 0.30587(12) 0.56822(19) 0.0169(5) Uani 1 1 d . . .
Cl1 Cl 0.8969(3) 0.47453(12) 0.6754(2) 0.0244(5) Uani 1 1 d . . .
Cl2 Cl 1.2038(3) 0.46142(13) 0.6015(2) 0.0293(6) Uani 1 1 d . . .
Cl3 Cl 1.1695(3) 0.37586(14) 0.7935(2) 0.0304(6) Uani 1 1 d . . .
Cl4 Cl 1.0464(3) 0.23634(13) 0.6547(2) 0.0310(6) Uani 1 1 d . . .
C1 C 0.5751(10) 0.3456(5) 0.4740(7) 0.018(2) Uani 1 1 d . . .
C2 C 0.4739(10) 0.3098(5) 0.4026(7) 0.018(2) Uani 1 1 d . . .
H2 H 0.4722 0.2644 0.4071 0.022 Uiso 1 1 calc R . .
C3 C 0.5759(11) 0.4128(5) 0.4664(7) 0.019(2) Uani 1 1 d . . .
H3 H 0.6452 0.4376 0.5128 0.023 Uiso 1 1 calc R . .
C4 C 0.3767(12) 0.3410(5) 0.3257(8) 0.025(2) Uani 1 1 d . . .
H4 H 0.3099 0.3169 0.2768 0.030 Uiso 1 1 calc R . .
C5 C 0.3770(12) 0.4073(5) 0.3202(7) 0.022(2) Uani 1 1 d . . .
H5 H 0.3098 0.4285 0.2679 0.027 Uiso 1 1 calc R . .
C6 C 0.4743(12) 0.4421(6) 0.3902(8) 0.026(2) Uani 1 1 d . . .
H6 H 0.4719 0.4875 0.3864 0.031 Uiso 1 1 calc R . .
C7 C 0.9618(14) 0.2427(7) 0.4091(9) 0.035(3) Uani 1 1 d . . .
H7 H 0.9537 0.1974 0.4106 0.041 Uiso 1 1 calc R . .
C8 C 0.8377(14) 0.2791(6) 0.3735(7) 0.031(3) Uani 1 1 d . . .
H8 H 0.7455 0.2587 0.3458 0.038 Uiso 1 1 calc R . .
C9 C 0.8450(12) 0.3470(6) 0.3776(9) 0.031(3) Uani 1 1 d . . .
H9 H 0.7575 0.3720 0.3567 0.037 Uiso 1 1 calc R . .
C10 C 0.9863(13) 0.3773(6) 0.4137(8) 0.030(3) Uani 1 1 d . . .
H10 H 0.9934 0.4226 0.4175 0.036 Uiso 1 1 calc R . .
C11 C 1.1179(13) 0.3383(6) 0.4444(9) 0.031(3) Uani 1 1 d . . .
H11 H 1.2131 0.3575 0.4645 0.037 Uiso 1 1 calc R . .
C12 C 1.1029(14) 0.2722(7) 0.4439(10) 0.040(3) Uani 1 1 d . . .
H12 H 1.1883 0.2463 0.4671 0.048 Uiso 1 1 calc R . .
C13 C 0.6439(13) 0.2263(5) 0.5781(8) 0.024(2) Uani 1 1 d . . .
C14 C 0.5225(15) 0.2170(6) 0.6198(8) 0.036(3) Uani 1 1 d . . .
H14 H 0.4763 0.2535 0.6393 0.043 Uiso 1 1 calc R . .
C15 C 0.7052(15) 0.1720(5) 0.5477(9) 0.035(3) Uani 1 1 d . . .
H15 H 0.7847 0.1765 0.5171 0.042 Uiso 1 1 calc R . .
C16 C 0.8096(11) 0.3298(4) 0.7671(7) 0.017(2) Uani 1 1 d . . .
H16 H 0.8915 0.3035 0.7637 0.020 Uiso 1 1 calc R . .
C17 C 0.5769(12) 0.3786(5) 0.6912(8) 0.026(2) Uani 1 1 d . . .
H17 H 0.4988 0.3863 0.6345 0.031 Uiso 1 1 calc R . .
C18 C 0.8021(13) 0.3561(5) 0.8565(8) 0.025(2) Uani 1 1 d . . .
H18 H 0.8792 0.3480 0.9135 0.030 Uiso 1 1 calc R . .
C19 C 0.6995(11) 0.3416(5) 0.6837(7) 0.0154(19) Uani 1 1 d . . .
C20 C 0.5688(11) 0.4037(6) 0.7799(7) 0.023(2) Uani 1 1 d . . .
H20 H 0.4842 0.4278 0.7843 0.027 Uiso 1 1 calc R . .
C21 C 0.6828(14) 0.3940(6) 0.8625(8) 0.032(3) Uani 1 1 d . . .
H21 H 0.6794 0.4132 0.9229 0.038 Uiso 1 1 calc R . .
C22 C 0.6523(19) 0.1104(6) 0.5611(10) 0.051(4) Uani 1 1 d . . .
H22 H 0.6971 0.0735 0.5415 0.061 Uiso 1 1 calc R . .
C23 C 0.4691(18) 0.1579(7) 0.6331(10) 0.052(4) Uani 1 1 d . . .
H23 H 0.3883 0.1534 0.6625 0.063 Uiso 1 1 calc R . .
C24 C 0.534(2) 0.1044(7) 0.6034(9) 0.057(5) Uani 1 1 d . . .
H24 H 0.4968 0.0631 0.6121 0.068 Uiso 1 1 calc R . .

loop_
_atom_site_aniso_label
_atom_site_aniso_U_11
_atom_site_aniso_U_22
_atom_site_aniso_U_33
_atom_site_aniso_U_23
_atom_site_aniso_U_13
_atom_site_aniso_U_12
Os1 0.0192(2) 0.0197(2) 0.0174(2) -0.00222(17) 0.00409(14) 0.00197(17)
Ge2 0.0169(5) 0.0186(5) 0.0195(5) 0.0006(4) 0.0022(4) -0.0022(4)
P1 0.0179(12) 0.0147(12) 0.0171(12) -0.0011(10) 0.0024(10) -0.0021(10)
Cl1 0.0248(13) 0.0201(12) 0.0286(14) -0.0015(11) 0.0075(10) -0.0016(10)
Cl2 0.0224(13) 0.0289(14) 0.0367(15) 0.0034(12) 0.0079(11) -0.0062(11)
Cl3 0.0274(14) 0.0322(15) 0.0251(14) 0.0041(12) -0.0057(11) -0.0053(11)
Cl4 0.0331(15) 0.0240(14) 0.0305(15) -0.0012(11) -0.0021(12) 0.0085(11)
C1 0.012(5) 0.023(5) 0.018(5) -0.002(4) 0.002(4) 0.000(4)
C2 0.016(5) 0.018(5) 0.019(5) -0.007(4) 0.001(4) -0.006(4)
C3 0.016(5) 0.021(5) 0.017(5) 0.000(4) -0.001(4) 0.001(4)
C4 0.026(6) 0.029(6) 0.018(5) -0.010(5) 0.000(4) 0.004(5)
C5 0.028(6) 0.026(5) 0.014(5) 0.004(4) 0.009(4) 0.008(4)
C6 0.024(5) 0.030(6) 0.024(6) 0.000(5) 0.005(4) -0.006(5)
C7 0.034(7) 0.041(7) 0.031(7) -0.008(6) 0.013(5) -0.003(6)
C8 0.041(7) 0.045(7) 0.006(5) -0.003(5) 0.002(4) 0.000(6)
C9 0.018(5) 0.043(7) 0.032(6) 0.004(6) 0.007(5) 0.003(5)
C10 0.040(7) 0.030(6) 0.023(6) 0.001(5) 0.013(5) 0.000(5)
C11 0.034(6) 0.039(7) 0.028(6) -0.009(5) 0.024(5) -0.002(5)
C12 0.026(6) 0.054(9) 0.036(7) -0.010(6) 0.003(5) 0.006(6)
C13 0.038(6) 0.013(5) 0.016(5) 0.004(4) -0.005(4) -0.014(4)
C14 0.051(8) 0.037(7) 0.017(6) -0.008(5) 0.001(5) -0.021(6)
C15 0.053(8) 0.017(6) 0.027(6) -0.003(5) -0.006(6) 0.002(5)
C16 0.019(5) 0.011(5) 0.019(5) 0.008(4) 0.002(4) 0.000(4)
C17 0.025(6) 0.028(6) 0.024(6) -0.001(5) 0.004(5) -0.001(5)
C18 0.032(6) 0.031(6) 0.012(5) 0.004(4) 0.002(4) -0.004(5)
C19 0.019(5) 0.017(5) 0.012(5) -0.009(4) 0.006(4) -0.006(4)
C20 0.021(5) 0.037(6) 0.013(5) -0.005(5) 0.011(4) 0.000(5)
C21 0.040(7) 0.037(7) 0.017(5) -0.003(5) 0.003(5) 0.001(5)
C22 0.080(11) 0.018(6) 0.034(7) 0.003(5) -0.025(7) -0.014(7)
C23 0.069(10) 0.057(10) 0.030(7) -0.009(7) 0.010(7) -0.051(8)
C24 0.101(13) 0.034(8) 0.021(7) 0.013(6) -0.015(7) -0.036(8)

loop_
_atom_type_symbol
_atom_type_description
_atom_type_scat_dispersion_real
_atom_type_scat_dispersion_imag
_atom_type_scat_source
C C 0.0033 0.0016 'International Tables Vol C Tables 4.2.6.8 and 6.1.1.4'
H H 0.0000 0.0000 'International Tables Vol C Tables 4.2.6.8 and 6.1.1.4'
P P 0.1023 0.0942 'International Tables Vol C Tables 4.2.6.8 and 6.1.1.4'
Cl Cl 0.1484 0.1585 'International Tables Vol C Tables 4.2.6.8 and 6.1.1.4'
Ge Ge 0.1547 1.8001 'International Tables Vol C Tables 4.2.6.8 and 6.1.1.4'
Os Os -1.2165 7.6030 'International Tables Vol C Tables 4.2.6.8 and 6.1.1.4'

loop_
_geom_angle_atom_site_label_1
_geom_angle_atom_site_label_2
_geom_angle_atom_site_label_3
_geom_angle
_geom_angle_site_symmetry_1
_geom_angle_site_symmetry_3
_geom_angle_publ_flag
C9 Os1 C10 38.1(4) . . ?
C9 Os1 C7 66.5(5) . . ?
C10 Os1 C7 79.2(5) . . ?
C9 Os1 C12 78.9(5) . . ?
C10 Os1 C12 66.6(5) . . ?
C7 Os1 C12 37.1(4) . . ?
C9 Os1 C8 37.3(4) . . ?
C10 Os1 C8 67.3(5) . . ?
C7 Os1 C8 35.7(4) . . ?
C12 Os1 C8 65.4(5) . . ?
C9 Os1 C11 67.7(4) . . ?
C10 Os1 C11 37.8(4) . . ?
C7 Os1 C11 66.0(4) . . ?
C12 Os1 C11 35.8(5) . . ?
C8 Os1 C11 77.9(5) . . ?
C9 Os1 P1 93.6(3) . . ?
C10 Os1 P1 123.2(3) . . ?
C7 Os1 P1 112.7(3) . . ?
C12 Os1 P1 149.3(4) . . ?
C8 Os1 P1 90.6(3) . . ?
C11 Os1 P1 160.5(3) . . ?
C9 Os1 Cl4 158.3(3) . . ?
C10 Os1 Cl4 147.8(3) . . ?
C7 Os1 Cl4 92.6(4) . . ?
C12 Os1 Cl4 88.1(4) . . ?
C8 Os1 Cl4 121.2(3) . . ?
C11 Os1 Cl4 110.6(3) . . ?
P1 Os1 Cl4 88.84(10) . . ?
C9 Os1 Ge2 113.4(3) . . ?
C10 Os1 Ge2 86.5(3) . . ?
C7 Os1 Ge2 154.0(3) . . ?
C12 Os1 Ge2 117.0(3) . . ?
C8 Os1 Ge2 150.7(3) . . ?
C11 Os1 Ge2 89.5(3) . . ?
P1 Os1 Ge2 93.36(7) . . ?
Cl4 Os1 Ge2 87.91(7) . . ?
Cl1 Ge2 Cl3 99.84(12) . . ?
Cl1 Ge2 Cl2 96.29(11) . . ?
Cl3 Ge2 Cl2 97.55(11) . . ?
Cl1 Ge2 Os1 122.80(8) . . ?
Cl3 Ge2 Os1 121.00(9) . . ?
Cl2 Ge2 Os1 114.07(9) . . ?
C13 P1 C1 104.8(5) . . ?
C13 P1 C19 100.7(5) . . ?
C1 P1 C19 104.6(5) . . ?
C13 P1 Os1 116.7(4) . . ?
C1 P1 Os1 109.1(3) . . ?
C19 P1 Os1 119.3(3) . . ?
C3 C1 C2 119.4(9) . . ?
C3 C1 P1 119.5(8) . . ?
C2 C1 P1 120.8(8) . . ?
C4 C2 C1 119.8(10) . . ?
C6 C3 C1 119.0(10) . . ?
C5 C4 C2 120.2(10) . . ?
C6 C5 C4 120.0(10) . . ?
C5 C6 C3 121.6(11) . . ?
C8 C7 C12 120.4(13) . . ?
C8 C7 Os1 72.7(7) . . ?
C12 C7 Os1 72.0(7) . . ?
C7 C8 C9 120.8(12) . . ?
C7 C8 Os1 71.6(7) . . ?
C9 C8 Os1 69.5(7) . . ?
C8 C9 C10 119.1(11) . . ?
C8 C9 Os1 73.2(7) . . ?
C10 C9 Os1 71.0(7) . . ?
C9 C10 C11 119.4(11) . . ?
C9 C10 Os1 70.9(7) . . ?
C11 C10 Os1 73.7(7) . . ?
C12 C11 C10 118.9(12) . . ?
C12 C11 Os1 71.2(7) . . ?
C10 C11 Os1 68.5(6) . . ?
C11 C12 C7 121.1(12) . . ?
C11 C12 Os1 73.0(7) . . ?
C7 C12 Os1 70.9(7) . . ?
C15 C13 C14 116.9(11) . . ?
C15 C13 P1 122.3(9) . . ?
C14 C13 P1 120.8(9) . . ?
C23 C14 C13 122.7(14) . . ?
C13 C15 C22 121.5(14) . . ?
C19 C16 C18 120.5(9) . . ?
C20 C17 C19 120.6(10) . . ?
C21 C18 C16 120.3(10) . . ?
C16 C19 C17 118.7(9) . . ?
C16 C19 P1 118.2(8) . . ?
C17 C19 P1 123.1(8) . . ?
C17 C20 C21 120.4(10) . . ?
C20 C21 C18 119.4(10) . . ?
C24 C22 C15 118.9(15) . . ?
C14 C23 C24 119.2(14) . . ?
C22 C24 C23 120.9(12) . . ?

loop_
_geom_bond_atom_site_label_1
_geom_bond_atom_site_label_2
_geom_bond_distance
_geom_bond_site_symmetry_2
_geom_bond_publ_flag
Os1 C9 2.195(12) . ?
Os1 C10 2.195(11) . ?
Os1 C7 2.228(12) . ?
Os1 C12 2.242(13) . ?
Os1 C8 2.243(11) . ?
Os1 C11 2.264(11) . ?
Os1 P1 2.354(3) . ?
Os1 Cl4 2.412(3) . ?
Os1 Ge2 2.4500(12) . ?
Ge2 Cl1 2.197(3) . ?
Ge2 Cl3 2.204(3) . ?
Ge2 Cl2 2.220(3) . ?
P1 C13 1.815(10) . ?
P1 C1 1.823(10) . ?
P1 C19 1.837(9) . ?
C1 C3 1.408(14) . ?
C1 C2 1.409(13) . ?
C2 C4 1.389(14) . ?
C3 C6 1.384(14) . ?
C4 C5 1.387(15) . ?
C5 C6 1.370(15) . ?
C7 C8 1.370(17) . ?
C7 C12 1.423(17) . ?
C8 C9 1.421(17) . ?
C9 C10 1.433(16) . ?
C10 C11 1.444(17) . ?
C11 C12 1.386(18) . ?
C13 C15 1.384(16) . ?
C13 C14 1.413(17) . ?
C14 C23 1.362(17) . ?
C15 C22 1.409(17) . ?
C16 C19 1.375(13) . ?
C16 C18 1.394(15) . ?
C17 C20 1.377(15) . ?
C17 C19 1.404(14) . ?
C18 C21 1.383(16) . ?
C20 C21 1.380(15) . ?
C22 C24 1.38(2) . ?
C23 C24 1.38(2) . ?

loop_
_geom_torsion_atom_site_label_1
_geom_torsion_atom_site_label_2
_geom_torsion_atom_site_label_3
_geom_torsion_atom_site_label_4
_geom_torsion
_geom_torsion_site_symmetry_1
_geom_torsion_site_symmetry_2
_geom_torsion_site_symmetry_3
_geom_torsion_site_symmetry_4
_geom_torsion_publ_flag
C9 Os1 Ge2 Cl1 58.8(3) . . . . ?
C10 Os1 Ge2 Cl1 86.5(3) . . . . ?
C7 Os1 Ge2 Cl1 143.0(8) . . . . ?
C12 Os1 Ge2 Cl1 148.0(4) . . . . ?
C8 Os1 Ge2 Cl1 60.6(7) . . . . ?
C11 Os1 Ge2 Cl1 124.1(3) . . . . ?
P1 Os1 Ge2 Cl1 -36.56(12) . . . . ?
Cl4 Os1 Ge2 Cl1 -125.27(12) . . . . ?
C9 Os1 Ge2 Cl3 -172.5(3) . . . . ?
C10 Os1 Ge2 Cl3 -144.9(3) . . . . ?
C7 Os1 Ge2 Cl3 -88.4(8) . . . . ?
C12 Os1 Ge2 Cl3 -83.4(4) . . . . ?
C8 Os1 Ge2 Cl3 -170.8(7) . . . . ?
C11 Os1 Ge2 Cl3 -107.2(3) . . . . ?
P1 Os1 Ge2 Cl3 92.07(12) . . . . ?
Cl4 Os1 Ge2 Cl3 3.36(12) . . . . ?
C9 Os1 Ge2 Cl2 -56.7(3) . . . . ?
C10 Os1 Ge2 Cl2 -29.0(3) . . . . ?
C7 Os1 Ge2 Cl2 27.5(8) . . . . ?
C12 Os1 Ge2 Cl2 32.5(4) . . . . ?
C8 Os1 Ge2 Cl2 -54.9(7) . . . . ?
C11 Os1 Ge2 Cl2 8.6(3) . . . . ?
P1 Os1 Ge2 Cl2 -152.07(11) . . . . ?
Cl4 Os1 Ge2 Cl2 119.22(12) . . . . ?
C9 Os1 P1 C13 107.8(5) . . . . ?
C10 Os1 P1 C13 133.5(5) . . . . ?
C7 Os1 P1 C13 41.7(5) . . . . ?
C12 Os1 P1 C13 33.5(8) . . . . ?
C8 Os1 P1 C13 70.5(5) . . . . ?
C11 Os1 P1 C13 123.5(10) . . . . ?
Cl4 Os1 P1 C13 -50.7(4) . . . . ?
Ge2 Os1 P1 C13 -138.5(4) . . . . ?
C9 Os1 P1 C1 -10.7(5) . . . . ?
C10 Os1 P1 C1 15.0(5) . . . . ?
C7 Os1 P1 C1 -76.8(5) . . . . ?
C12 Os1 P1 C1 -85.0(8) . . . . ?
C8 Os1 P1 C1 -48.0(5) . . . . ?
C11 Os1 P1 C1 5.0(10) . . . . ?
Cl4 Os1 P1 C1 -169.2(4) . . . . ?
Ge2 Os1 P1 C1 103.0(4) . . . . ?
C9 Os1 P1 C19 -130.8(5) . . . . ?
C10 Os1 P1 C19 -105.1(5) . . . . ?
C7 Os1 P1 C19 163.1(5) . . . . ?
C12 Os1 P1 C19 155.0(8) . . . . ?
C8 Os1 P1 C19 -168.1(5) . . . . ?
C11 Os1 P1 C19 -115.1(10) . . . . ?
Cl4 Os1 P1 C19 70.8(4) . . . . ?
Ge2 Os1 P1 C19 -17.1(4) . . . . ?
C13 P1 C1 C3 162.5(8) . . . . ?
C19 P1 C1 C3 57.0(9) . . . . ?
Os1 P1 C1 C3 -71.8(8) . . . . ?
C13 P1 C1 C2 -23.9(10) . . . . ?
C19 P1 C1 C2 -129.5(8) . . . . ?
Os1 P1 C1 C2 101.7(8) . . . . ?
C3 C1 C2 C4 0.1(15) . . . . ?
P1 C1 C2 C4 -173.4(8) . . . . ?
C2 C1 C3 C6 1.7(15) . . . . ?
P1 C1 C3 C6 175.4(8) . . . . ?
C1 C2 C4 C5 -1.3(15) . . . . ?
C2 C4 C5 C6 0.6(16) . . . . ?
C4 C5 C6 C3 1.4(16) . . . . ?
C1 C3 C6 C5 -2.5(16) . . . . ?
C9 Os1 C7 C8 -28.1(7) . . . . ?
C10 Os1 C7 C8 -65.9(8) . . . . ?
C12 Os1 C7 C8 -131.2(12) . . . . ?
C11 Os1 C7 C8 -103.1(9) . . . . ?
P1 Os1 C7 C8 55.7(8) . . . . ?
Cl4 Os1 C7 C8 145.6(7) . . . . ?
Ge2 Os1 C7 C8 -123.8(8) . . . . ?
C9 Os1 C7 C12 103.1(9) . . . . ?
C10 Os1 C7 C12 65.3(8) . . . . ?
C8 Os1 C7 C12 131.2(12) . . . . ?
C11 Os1 C7 C12 28.1(8) . . . . ?
P1 Os1 C7 C12 -173.1(7) . . . . ?
Cl4 Os1 C7 C12 -83.2(8) . . . . ?
Ge2 Os1 C7 C12 7.4(13) . . . . ?
C12 C7 C8 C9 -5.0(18) . . . . ?
Os1 C7 C8 C9 51.1(10) . . . . ?
C12 C7 C8 Os1 -56.1(11) . . . . ?
C9 Os1 C8 C7 134.5(11) . . . . ?
C10 Os1 C8 C7 103.6(8) . . . . ?
C12 Os1 C8 C7 30.0(8) . . . . ?
C11 Os1 C8 C7 65.5(8) . . . . ?
P1 Os1 C8 C7 -130.3(7) . . . . ?
Cl4 Os1 C8 C7 -41.3(8) . . . . ?
Ge2 Os1 C8 C7 131.8(7) . . . . ?
C10 Os1 C8 C9 -30.9(7) . . . . ?
C7 Os1 C8 C9 -134.5(11) . . . . ?
C12 Os1 C8 C9 -104.5(8) . . . . ?
C11 Os1 C8 C9 -69.0(7) . . . . ?
P1 Os1 C8 C9 95.2(7) . . . . ?
Cl4 Os1 C8 C9 -175.8(6) . . . . ?
Ge2 Os1 C8 C9 -2.7(11) . . . . ?
C7 C8 C9 C10 4.1(17) . . . . ?
Os1 C8 C9 C10 56.1(10) . . . . ?
C7 C8 C9 Os1 -52.0(10) . . . . ?
C10 Os1 C9 C8 129.9(10) . . . . ?
C7 Os1 C9 C8 27.0(7) . . . . ?
C12 Os1 C9 C8 63.8(8) . . . . ?
C11 Os1 C9 C8 99.4(8) . . . . ?
P1 Os1 C9 C8 -86.2(7) . . . . ?
Cl4 Os1 C9 C8 9.7(13) . . . . ?
Ge2 Os1 C9 C8 178.6(6) . . . . ?
C7 Os1 C9 C10 -102.9(8) . . . . ?
C12 Os1 C9 C10 -66.1(7) . . . . ?
C8 Os1 C9 C10 -129.9(10) . . . . ?
C11 Os1 C9 C10 -30.5(7) . . . . ?
P1 Os1 C9 C10 143.9(6) . . . . ?
Cl4 Os1 C9 C10 -120.2(9) . . . . ?
Ge2 Os1 C9 C10 48.7(7) . . . . ?
C8 C9 C10 C11 0.5(17) . . . . ?
Os1 C9 C10 C11 57.6(9) . . . . ?
C8 C9 C10 Os1 -57.2(10) . . . . ?
C7 Os1 C10 C9 65.5(7) . . . . ?
C12 Os1 C10 C9 102.2(8) . . . . ?
C8 Os1 C10 C9 30.3(7) . . . . ?
C11 Os1 C10 C9 130.0(10) . . . . ?
P1 Os1 C10 C9 -44.6(8) . . . . ?
Cl4 Os1 C10 C9 143.2(6) . . . . ?
Ge2 Os1 C10 C9 -136.3(7) . . . . ?
C9 Os1 C10 C11 -130.0(10) . . . . ?
C7 Os1 C10 C11 -64.4(7) . . . . ?
C12 Os1 C10 C11 -27.8(7) . . . . ?
C8 Os1 C10 C11 -99.7(8) . . . . ?
P1 Os1 C10 C11 -174.6(5) . . . . ?
Cl4 Os1 C10 C11 13.2(10) . . . . ?
Ge2 Os1 C10 C11 93.7(7) . . . . ?
C9 C10 C11 C12 -4.1(17) . . . . ?
Os1 C10 C11 C12 52.2(10) . . . . ?
C9 C10 C11 Os1 -56.3(9) . . . . ?
C9 Os1 C11 C12 -102.3(9) . . . . ?
C10 Os1 C11 C12 -133.1(11) . . . . ?
C7 Os1 C11 C12 -29.1(8) . . . . ?
C8 Os1 C11 C12 -64.6(8) . . . . ?
P1 Os1 C11 C12 -119.3(10) . . . . ?
Cl4 Os1 C11 C12 54.4(8) . . . . ?
Ge2 Os1 C11 C12 142.0(7) . . . . ?
C9 Os1 C11 C10 30.7(7) . . . . ?
C7 Os1 C11 C10 104.0(8) . . . . ?
C12 Os1 C11 C10 133.1(11) . . . . ?
C8 Os1 C11 C10 68.5(7) . . . . ?
P1 Os1 C11 C10 13.7(14) . . . . ?
Cl4 Os1 C11 C10 -172.5(6) . . . . ?
Ge2 Os1 C11 C10 -84.9(7) . . . . ?
C10 C11 C12 C7 3.3(18) . . . . ?
Os1 C11 C12 C7 54.2(11) . . . . ?
C10 C11 C12 Os1 -51.0(9) . . . . ?
C8 C7 C12 C11 1.3(19) . . . . ?
Os1 C7 C12 C11 -55.2(11) . . . . ?
C8 C7 C12 Os1 56.4(10) . . . . ?
C9 Os1 C12 C11 67.1(8) . . . . ?
C10 Os1 C12 C11 29.2(8) . . . . ?
C7 Os1 C12 C11 132.7(12) . . . . ?
C8 Os1 C12 C11 103.8(9) . . . . ?
P1 Os1 C12 C11 145.2(7) . . . . ?
Cl4 Os1 C12 C11 -130.3(8) . . . . ?
Ge2 Os1 C12 C11 -43.7(9) . . . . ?
C9 Os1 C12 C7 -65.6(8) . . . . ?
C10 Os1 C12 C7 -103.5(8) . . . . ?
C8 Os1 C12 C7 -28.9(8) . . . . ?
C11 Os1 C12 C7 -132.7(12) . . . . ?
P1 Os1 C12 C7 12.6(12) . . . . ?
Cl4 Os1 C12 C7 97.0(8) . . . . ?
Ge2 Os1 C12 C7 -176.4(7) . . . . ?
C1 P1 C13 C15 110.8(10) . . . . ?
C19 P1 C13 C15 -140.8(9) . . . . ?
Os1 P1 C13 C15 -10.0(10) . . . . ?
C1 P1 C13 C14 -70.7(10) . . . . ?
C19 P1 C13 C14 37.7(10) . . . . ?
Os1 P1 C13 C14 168.5(8) . . . . ?
C15 C13 C14 C23 2.0(17) . . . . ?
P1 C13 C14 C23 -176.6(10) . . . . ?
C14 C13 C15 C22 -2.3(17) . . . . ?
P1 C13 C15 C22 176.3(9) . . . . ?
C19 C16 C18 C21 0.6(16) . . . . ?
C18 C16 C19 C17 -2.4(15) . . . . ?
C18 C16 C19 P1 179.6(8) . . . . ?
C20 C17 C19 C16 1.4(16) . . . . ?
C20 C17 C19 P1 179.3(8) . . . . ?
C13 P1 C19 C16 83.1(8) . . . . ?
C1 P1 C19 C16 -168.4(8) . . . . ?
Os1 P1 C19 C16 -46.0(9) . . . . ?
C13 P1 C19 C17 -94.8(9) . . . . ?
C1 P1 C19 C17 13.8(10) . . . . ?
Os1 P1 C19 C17 136.1(8) . . . . ?
C19 C17 C20 C21 1.4(17) . . . . ?
C17 C20 C21 C18 -3.2(18) . . . . ?
C16 C18 C21 C20 2.3(17) . . . . ?
C13 C15 C22 C24 1.7(18) . . . . ?
C13 C14 C23 C24 -1(2) . . . . ?
C15 C22 C24 C23 -0.7(19) . . . . ?
C14 C23 C24 C22 0(2) . . . . ?

loop_
_platon_squeeze_void_nr
_platon_squeeze_void_average_x
_platon_squeeze_void_average_y
_platon_squeeze_void_average_z
_platon_squeeze_void_volume
_platon_squeeze_void_count_electrons
_platon_squeeze_void_content
1 0.000 1.000 0.500 159 40 ' '
2 0.500 0.500 1.000 159 40 ' '
